data_4106848
loop_
_publ_author_name
'Guan-Cheng Xu'
'Wen Zhang'
'Xiao-Ming Ma'
'Yi-Hong Chen'
'Li Zhang'
'Hong-Ling Cai'
'Zhe-Ming Wang'
'Ren-Gen Xiong'
'Song Gao'

_publ_section_title
;
 Coexistence of Magnetic and Electric Orderings in the Metal-Formate
 Frameworks of [NH4][M(HCOO)3]
;
_journal_name_full 'Journal of the American Chemical Society'
_journal_page_first 14948
_journal_page_last 14951
_journal_paper_doi 10.1021/ja206891q
_journal_volume 133
_journal_year 2011
_chemical_formula_sum 'C3 H7 Co N O6'
_chemical_formula_weight 212.03
_chemical_name_systematic
; 
 ? 
;
_space_group_IT_number 173
_symmetry_cell_setting hexagonal
_symmetry_space_group_name_Hall 'P 6c'
_symmetry_space_group_name_H-M 'P 63'
_atom_sites_solution_hydrogens geom
_atom_sites_solution_primary direct
_atom_sites_solution_secondary difmap
_audit_creation_method SHELXL-97
_cell_angle_alpha 90.00
_cell_angle_beta 90.00
_cell_angle_gamma 120.00
_cell_formula_units_Z 6
_cell_length_a 12.5871(3)
_cell_length_b 12.5871(3)
_cell_length_c 8.2237(2)
_cell_measurement_reflns_used 5782
_cell_measurement_temperature 110
_cell_measurement_theta_max 30.999
_cell_measurement_theta_min 3.395
_cell_volume 1128.36(5)
_computing_cell_refinement 'HKL Scalepack (Otwinowski & Minor, 1997)'
_computing_data_collection 'KappaCCD (Nonius B. V., 1998)'
_computing_data_reduction 'HKL Denzo (Otwinowski & Minor, 1997) & maXus (Mackay et al., 1998)'
_computing_molecular_graphics 'Bruker SHELXTL V5.1 (Sheldrick, 1998)'
_computing_publication_material 'SHELXL-97 (Sheldrick, 1997)'
_computing_structure_refinement 'SHELXL-97 (Sheldrick, 1997)'
_computing_structure_solution 'SHELXS-97 (Sheldrick, 1997)'
_diffrn_ambient_temperature 110
_diffrn_detector_area_resol_mean 9
_diffrn_measured_fraction_theta_full 0.998
_diffrn_measured_fraction_theta_max 0.998
_diffrn_measurement_device_type 'NONIUS KappaCCD'
_diffrn_measurement_method CCD
_diffrn_radiation_monochromator graphite
_diffrn_radiation_source 'fine-focus sealed tube'
_diffrn_radiation_type MoK\a
_diffrn_radiation_wavelength 0.71073
_diffrn_reflns_av_R_equivalents 0.0614
_diffrn_reflns_av_sigmaI/netI 0.0347
_diffrn_reflns_limit_h_max 18
_diffrn_reflns_limit_h_min -18
_diffrn_reflns_limit_k_max 18
_diffrn_reflns_limit_k_min -18
_diffrn_reflns_limit_l_max 11
_diffrn_reflns_limit_l_min -11
_diffrn_reflns_number 21778
_diffrn_reflns_theta_full 30.97
_diffrn_reflns_theta_max 30.97
_diffrn_reflns_theta_min 3.74
_diffrn_standards_decay_% 0
_exptl_absorpt_coefficient_mu 2.267
_exptl_absorpt_correction_T_max 0.591
_exptl_absorpt_correction_T_min 0.480
_exptl_absorpt_correction_type multi-scan
_exptl_absorpt_process_details
;
multi-scan from symmetry-related measurements 
 Sortav (Blessing 1995, 1997)
;
_exptl_crystal_colour red
_exptl_crystal_density_diffrn 1.872
_exptl_crystal_description 'hexagonal block'
_exptl_crystal_F_000 642
_exptl_crystal_size_max 0.37
_exptl_crystal_size_mid 0.36
_exptl_crystal_size_min 0.24
_refine_diff_density_max 0.558
_refine_diff_density_min -0.470
_refine_diff_density_rms 0.073
_refine_ls_abs_structure_details 'Flack H D (1983), Acta Cryst. A39, 876-881'
_refine_ls_abs_structure_Flack 0.00
_refine_ls_extinction_coef 0.0136(12)
_refine_ls_extinction_expression Fc^*^=kFc[1+0.001xFc^2^\l^3^/sin(2\q)]^-1/4^
_refine_ls_extinction_method SHELXL
_refine_ls_goodness_of_fit_ref 0.941
_refine_ls_hydrogen_treatment mixed
_refine_ls_matrix_type full
_refine_ls_number_parameters 115
_refine_ls_number_reflns 2393
_refine_ls_number_restraints 10
_refine_ls_restrained_S_all 0.942
_refine_ls_R_factor_all 0.0624
_refine_ls_R_factor_gt 0.0297
_refine_ls_shift/su_max 0.001
_refine_ls_shift/su_mean 0.000
_refine_ls_structure_factor_coef Fsqd
_refine_ls_weighting_details 'calc w=1/[\s^2^(Fo^2^)+(0.0461P)^2^+0.0000P] where P=(Fo^2^+2Fc^2^)/3'
_refine_ls_weighting_scheme calc
_refine_ls_wR_factor_gt 0.0768
_refine_ls_wR_factor_ref 0.0860
_reflns_number_gt 1440
_reflns_number_total 2393
_reflns_threshold_expression >2sigma(I)
_cod_data_source_file ja206891q_si_001_6.cif
_cod_data_source_block 3Co-110K
_cod_database_code 4106848

loop_
_symmetry_equiv_pos_as_xyz
'x, y, z'
'-y, x-y, z'
'-x+y, -x, z'
'-x, -y, z+1/2'
'y, -x+y, z+1/2'
'x-y, x, z+1/2'

loop_
_atom_site_label
_atom_site_type_symbol
_atom_site_fract_x
_atom_site_fract_y
_atom_site_fract_z
_atom_site_U_iso_or_equiv
_atom_site_adp_type
_atom_site_occupancy
_atom_site_symmetry_multiplicity
_atom_site_calc_flag
_atom_site_refinement_flags
Co1 Co 0.33511(3) 0.33154(3) 0.58625(11) 0.00865(11) Uani 1 1 d .
O1 O 0.42487(14) 0.26344(14) 0.44289(19) 0.0131(3) Uani 1 1 d .
O2 O 0.42658(13) 0.15479(14) 0.23060(18) 0.0146(3) Uani 1 1 d .
O3 O 0.39985(14) 0.48893(14) 0.44138(17) 0.0140(3) Uani 1 1 d .
O4 O 0.50599(13) 0.60178(14) 0.22870(17) 0.0132(3) Uani 1 1 d .
O5 O 0.17592(14) 0.23653(13) 0.44527(18) 0.0136(3) Uani 1 1 d .
O6 O 0.07078(14) 0.24529(13) 0.23311(17) 0.0129(3) Uani 1 1 d .
C1 C 0.3733(2) 0.1853(2) 0.3325(3) 0.0188(7) Uani 1 1 d .
H1 H 0.2865 0.1460 0.3261 0.023 Uiso 1 1 calc R
C2 C 0.4736(2) 0.5139(2) 0.3252(3) 0.0141(6) Uani 1 1 d .
H2 H 0.5074 0.4620 0.3094 0.017 Uiso 1 1 calc R
C3 C 0.1423(2) 0.2931(2) 0.3515(3) 0.0133(6) Uani 1 1 d .
H3 H 0.1732 0.3779 0.3716 0.016 Uiso 1 1 calc R
N1 N 0.6667 0.3333 0.5419(6) 0.0196(11) Uani 1 3 d SD
H11 H 0.5979(15) 0.312(2) 0.498(2) 0.023 Uiso 1 1 d D
H12 H 0.6667 0.3333 0.648(2) 0.023 Uiso 1 3 d SD
N2 N 0.3333 0.6667 0.5402(6) 0.0205(11) Uani 1 3 d SD
H21 H 0.357(2) 0.620(2) 0.500(2) 0.025 Uiso 1 1 d D
H22 H 0.3333 0.6667 0.649(2) 0.025 Uiso 1 3 d SD
N3 N 0.0000 0.0000 0.1328(6) 0.0119(9) Uani 1 3 d SD
H31 H 0.024(2) 0.0747(14) 0.161(2) 0.014 Uiso 1 1 d D
H32 H 0.0000 0.0000 0.020(2) 0.014 Uiso 1 3 d SD

loop_
_atom_site_aniso_label
_atom_site_aniso_U_11
_atom_site_aniso_U_22
_atom_site_aniso_U_33
_atom_site_aniso_U_23
_atom_site_aniso_U_13
_atom_site_aniso_U_12
Co1 0.00928(16) 0.00907(16) 0.00846(15) -0.00007(14) 0.00023(14) 0.00522(13)
O1 0.0153(8) 0.0143(8) 0.0120(8) -0.0049(7) -0.0018(7) 0.0092(7)
O2 0.0146(8) 0.0136(8) 0.0143(9) -0.0033(7) 0.0018(7) 0.0061(7)
O3 0.0179(8) 0.0121(8) 0.0138(9) 0.0036(7) 0.0059(7) 0.0089(7)
O4 0.0127(8) 0.0143(8) 0.0120(9) 0.0032(7) 0.0018(6) 0.0063(7)
O5 0.0146(8) 0.0144(8) 0.0133(9) 0.0001(7) -0.0043(7) 0.0084(7)
O6 0.0136(8) 0.0123(8) 0.0131(9) -0.0008(7) -0.0041(7) 0.0065(7)
C1 0.0120(13) 0.0166(13) 0.026(2) -0.0086(10) 0.0017(10) 0.0059(10)
C2 0.0120(12) 0.0100(12) 0.0211(19) 0.0002(10) 0.0023(10) 0.0062(10)
C3 0.0141(12) 0.0108(12) 0.0147(17) -0.0030(9) -0.0035(9) 0.0060(10)
N1 0.0150(12) 0.0150(12) 0.029(3) 0.000 0.000 0.0075(6)
N2 0.0166(12) 0.0166(12) 0.028(3) 0.000 0.000 0.0083(6)
N3 0.0114(10) 0.0114(10) 0.013(2) 0.000 0.000 0.0057(5)

loop_
_atom_type_symbol
_atom_type_description
_atom_type_scat_dispersion_real
_atom_type_scat_dispersion_imag
_atom_type_scat_source
C C 0.0033 0.0016 'International Tables Vol C Tables 4.2.6.8 and 6.1.1.4'
H H 0.0000 0.0000 'International Tables Vol C Tables 4.2.6.8 and 6.1.1.4'
N N 0.0061 0.0033 'International Tables Vol C Tables 4.2.6.8 and 6.1.1.4'
O O 0.0106 0.0060 'International Tables Vol C Tables 4.2.6.8 and 6.1.1.4'
Co Co 0.3494 0.9721 'International Tables Vol C Tables 4.2.6.8 and 6.1.1.4'

loop_
_geom_angle_atom_site_label_1
_geom_angle_atom_site_label_2
_geom_angle_atom_site_label_3
_geom_angle
_geom_angle_site_symmetry_1
_geom_angle_site_symmetry_3
O1 Co1 O5 90.72(7) . .
O1 Co1 O3 91.87(7) . .
O5 Co1 O3 91.94(7) . .
O1 Co1 O4 82.89(5) . 4_665
O5 Co1 O4 170.29(5) . 4_665
O3 Co1 O4 95.57(6) . 4_665
O1 Co1 O6 94.90(5) . 5
O5 Co1 O6 82.52(5) . 5
O3 Co1 O6 171.29(5) . 5
O4 Co1 O6 90.71(6) 4_665 5
O1 Co1 O2 170.82(6) . 6
O5 Co1 O2 96.35(6) . 6
O3 Co1 O2 82.08(5) . 6
O4 Co1 O2 90.80(7) 4_665 6
O6 Co1 O2 91.83(6) 5 6
C1 O1 Co1 123.78(15) . .
C1 O2 Co1 122.14(15) . 5_554
C2 O3 Co1 123.89(15) . .
C2 O4 Co1 122.10(15) . 4_664
C3 O5 Co1 120.80(15) . .
C3 O6 Co1 124.94(15) . 6_554
O2 C1 O1 125.5(2) . .
O2 C1 H1 117.3 . .
O1 C1 H1 117.3 . .
O4 C2 O3 125.1(2) . .
O4 C2 H2 117.4 . .
O3 C2 H2 117.4 . .
O6 C3 O5 124.5(2) . .
O6 C3 H3 117.7 . .
O5 C3 H3 117.7 . .
H11 N1 H12 115.1(15) . .
H21 N2 H22 112.9(15) . .
H31 N3 H32 105.6(14) . .

loop_
_geom_bond_atom_site_label_1
_geom_bond_atom_site_label_2
_geom_bond_distance
_geom_bond_site_symmetry_2
Co1 O1 2.0904(16) .
Co1 O5 2.0960(16) .
Co1 O3 2.0961(16) .
Co1 O4 2.0972(15) 4_665
Co1 O6 2.0998(16) 5
Co1 O2 2.1045(16) 6
O1 C1 1.255(3) .
O2 C1 1.247(3) .
O2 Co1 2.1045(16) 5_554
O3 C2 1.258(3) .
O4 C2 1.252(3) .
O4 Co1 2.0972(15) 4_664
O5 C3 1.258(3) .
O6 C3 1.257(3) .
O6 Co1 2.0998(15) 6_554
C1 H1 0.9500 .
C2 H2 0.9500 .
C3 H3 0.9500 .
N1 H11 0.847(14) .
N1 H12 0.870(19) .
N2 H21 0.850(14) .
N2 H22 0.898(19) .
N3 H31 0.864(13) .
N3 H32 0.92(2) .

loop_
_geom_hbond_atom_site_label_D
_geom_hbond_atom_site_label_H
_geom_hbond_atom_site_label_A
_geom_hbond_distance_DH
_geom_hbond_distance_HA
_geom_hbond_distance_DA
_geom_hbond_angle_DHA
_geom_hbond_site_symmetry_A
N1 H11 O1 0.847(14) 1.999(15) 2.8324(19) 168(2) .
N1 H11 O2 0.847(14) 3.022(18) 3.734(4) 143(2) .
N1 H12 O4 0.870(19) 2.758(5) 3.086(3) 104.0(4) 4_665
N2 H21 O3 0.850(14) 2.031(15) 2.8704(18) 169(2) .
N2 H21 O4 0.850(14) 2.993(18) 3.705(4) 143(2) .
N2 H22 O2 0.898(19) 2.800(5) 3.137(3) 103.8(4) 4_665
N3 H31 O6 0.864(13) 2.010(13) 2.8734(19) 177(2) .
N3 H31 O5 0.864(13) 2.69(2) 3.091(3) 109.6(16) 6_554
N3 H32 O5 0.92(2) 2.749(5) 3.091(3) 103.0(4) 4_554
C1 H1 O5 0.95 2.40 3.009(3) 121.2 .
C1 H1 O6 0.95 2.48 3.042(3) 117.5 3
C2 H2 O1 0.95 2.44 3.053(3) 122.4 .
C2 H2 O2 0.95 2.49 3.006(3) 113.9 3_665
C3 H3 O3 0.95 2.54 3.023(3) 111.9 .
C3 H3 O4 0.95 2.43 3.039(3) 122.0 3_565
